data_4514095
loop_
_publ_author_name
'Yuwen, Jing'
'Chakraborty, Sumit'
'Brennessel, William W.'
'Jones, William D.'

_publ_section_title
;
 Additive-Free Cobalt-Catalyzed Hydrogenation of Esters to Alcohols
;
_journal_name_full 'ACS Catalysis'
_journal_page_first 3735
_journal_paper_doi 10.1021/acscatal.7b00623
_journal_year 2017
_chemical_formula_moiety 'C42 H63 Co N O4 P2, C32 H12 B F24'
_chemical_formula_sum 'C74 H75 B Co F24 N O4 P2'
_chemical_formula_weight 1630.03
_chemical_name_common jonjy03
_chemical_name_systematic (CyPNP)Co(O2CPh)2
_space_group_crystal_system triclinic
_space_group_IT_number 2
_space_group_name_Hall '-P 1'
_space_group_name_H-M_alt 'P -1'
_symmetry_space_group_name_Hall '-P 1'
_symmetry_space_group_name_H-M 'P -1'
_atom_sites_solution_hydrogens mixed
_atom_sites_solution_primary direct
_atom_sites_solution_secondary difmap
_audit_creation_method SHELXL-2016/6
_cell_angle_alpha 99.053(3)
_cell_angle_beta 113.620(3)
_cell_angle_gamma 101.693(3)
_cell_formula_units_Z 2
_cell_length_a 14.722(2)
_cell_length_b 16.791(3)
_cell_length_c 17.269(3)
_cell_measurement_reflns_used 4091
_cell_measurement_temperature 100.0(5)
_cell_measurement_theta_max 24.61
_cell_measurement_theta_min 2.31
_cell_volume 3692.2(11)
_computing_cell_refinement 'SAINT (Bruker, 2013)'
_computing_data_collection 'APEX3 (Bruker, 2016)'
_computing_data_reduction 'SAINT (Bruker, 2013)'
_computing_molecular_graphics 'SHELXTL (Sheldrick, 2008)'
_computing_publication_material 'SHELXTL (Sheldrick, 2008)'
_computing_structure_refinement 'SHELXL-2016/6 (Sheldrick, 2016b)'
_computing_structure_solution 'SHELXT-2014/5 (Sheldrick, 2014)'
_diffrn_ambient_temperature 100.0(5)
_diffrn_measured_fraction_theta_full 0.999
_diffrn_measured_fraction_theta_max 0.997
_diffrn_measurement_device_type 'Bruker SMART APEX II CCD platform'
_diffrn_measurement_method '\w scans'
_diffrn_radiation_type MoK\a
_diffrn_radiation_wavelength 0.71073
_diffrn_reflns_av_R_equivalents 0.0740
_diffrn_reflns_av_unetI/netI 0.0628
_diffrn_reflns_Laue_measured_fraction_full 0.999
_diffrn_reflns_Laue_measured_fraction_max 0.997
_diffrn_reflns_limit_h_max 17
_diffrn_reflns_limit_h_min -17
_diffrn_reflns_limit_k_max 20
_diffrn_reflns_limit_k_min -20
_diffrn_reflns_limit_l_max 20
_diffrn_reflns_limit_l_min -20
_diffrn_reflns_number 54850
_diffrn_reflns_point_group_measured_fraction_full 0.999
_diffrn_reflns_point_group_measured_fraction_max 0.997
_diffrn_reflns_theta_full 25.028
_diffrn_reflns_theta_max 25.272
_diffrn_reflns_theta_min 1.588
_diffrn_source 'fine-focus sealed tube'
_exptl_absorpt_coefficient_mu 0.386
_exptl_absorpt_correction_T_max 0.7452
_exptl_absorpt_correction_T_min 0.6705
_exptl_absorpt_correction_type multi-scan
_exptl_absorpt_process_details 'SADABS (Sheldrick, 2016a)'
_exptl_crystal_colour orange-green
_exptl_crystal_density_diffrn 1.466
_exptl_crystal_description plate
_exptl_crystal_F_000 1672
_exptl_crystal_size_max 0.40
_exptl_crystal_size_mid 0.20
_exptl_crystal_size_min 0.10
_refine_diff_density_max 0.711
_refine_diff_density_min -0.332
_refine_diff_density_rms 0.054
_refine_ls_extinction_method none
_refine_ls_goodness_of_fit_ref 1.016
_refine_ls_hydrogen_treatment mixed
_refine_ls_matrix_type full
_refine_ls_number_parameters 1237
_refine_ls_number_reflns 13365
_refine_ls_number_restraints 345
_refine_ls_restrained_S_all 1.024
_refine_ls_R_factor_all 0.1005
_refine_ls_R_factor_gt 0.0528
_refine_ls_shift/su_max 0.001
_refine_ls_shift/su_mean 0.000
_refine_ls_structure_factor_coef Fsqd
_refine_ls_weighting_details 'w=1/[\s^2^(Fo^2^)+(0.0419P)^2^+3.0242P] where P=(Fo^2^+2Fc^2^)/3'
_refine_ls_weighting_scheme calc
_refine_ls_wR_factor_gt 0.1056
_refine_ls_wR_factor_ref 0.1241
_reflns_Friedel_coverage 0.000
_reflns_number_gt 8387
_reflns_number_total 13365
_reflns_threshold_expression 'I > 2\s(I)'
_cod_data_source_file cs7b00623_si_002.cif
_cod_data_source_block 3
_cod_original_cell_volume 3692.1(9)
_cod_database_code 4514095
_shelx_shelxl_version_number 2016/6
_shelx_space_group_comment
; 
The symmetry employed for this shelxl refinement is uniquely defined 
by the following loop, which should always be used as a source of 
symmetry information in preference to the above space-group names. 
They are only intended as comments. 
;
_shelx_estimated_absorpt_t_min 0.861
_shelx_estimated_absorpt_t_max 0.962

loop_
_space_group_symop_operation_xyz
'x, y, z'
'-x, -y, -z'

loop_
_atom_site_label
_atom_site_type_symbol
_atom_site_fract_x
_atom_site_fract_y
_atom_site_fract_z
_atom_site_U_iso_or_equiv
_atom_site_adp_type
_atom_site_occupancy
_atom_site_site_symmetry_order
_atom_site_calc_flag
_atom_site_refinement_flags_posn
_atom_site_refinement_flags_adp
_atom_site_refinement_flags_occupancy
_atom_site_disorder_assembly
_atom_site_disorder_group
Co1 Co 0.11263(3) 0.77251(3) 0.56855(3) 0.03148(13) Uani 1 1 d . . . . .
P1 P 0.11191(7) 0.75649(6) 0.69783(6) 0.0342(2) Uani 1 1 d D . . . .
P2 P 0.10300(8) 0.77060(6) 0.43180(6) 0.0389(2) Uani 1 1 d . . . . .
O1 O 0.26050(16) 0.80310(13) 0.62130(13) 0.0307(5) Uani 1 1 d . . . . .
O2 O 0.17920(17) 0.89707(13) 0.61538(14) 0.0357(6) Uani 1 1 d . . . . .
O3 O -0.0294(2) 0.77064(17) 0.52399(15) 0.0446(6) Uani 1 1 d D . . . .
N1 N 0.0889(2) 0.65019(18) 0.53519(18) 0.0361(7) Uani 1 1 d . . . . .
H1 H 0.018(3) 0.630(2) 0.510(2) 0.051(12) Uiso 1 1 d . . . . .
C1 C 0.2663(3) 0.8819(2) 0.6400(2) 0.0325(8) Uani 1 1 d . . . . .
C2 C 0.3679(3) 0.9461(2) 0.6870(2) 0.0350(8) Uani 1 1 d . . . . .
C3 C 0.3756(3) 1.0305(2) 0.7125(2) 0.0460(9) Uani 1 1 d . . . . .
H3 H 0.315104 1.048526 0.698899 0.055 Uiso 1 1 calc R U . . .
C4 C 0.4747(4) 1.0889(2) 0.7591(3) 0.0606(12) Uani 1 1 d . . . . .
H4 H 0.481542 1.147034 0.778128 0.073 Uiso 1 1 calc R U . . .
C5 C 0.5623(4) 1.0629(3) 0.7774(3) 0.0652(12) Uani 1 1 d . . . . .
H5 H 0.628979 1.103038 0.809133 0.078 Uiso 1 1 calc R U . . .
C6 C 0.5538(3) 0.9796(3) 0.7503(3) 0.0595(11) Uani 1 1 d . . . . .
H6 H 0.614337 0.962071 0.761577 0.071 Uiso 1 1 calc R U . . .
C7 C 0.4572(3) 0.9211(2) 0.7064(2) 0.0444(9) Uani 1 1 d . . . . .
H7 H 0.451570 0.863033 0.689245 0.053 Uiso 1 1 calc R U . . .
O4 O -0.1197(6) 0.6328(6) 0.4699(5) 0.0610(15) Uani 0.755(11) 1 d D . P A 1
C8 C -0.1106(5) 0.7113(5) 0.4879(4) 0.0541(12) Uani 0.755(11) 1 d D . P A 1
C9 C -0.2083(5) 0.7389(5) 0.4615(4) 0.0521(18) Uani 0.755(11) 1 d D . P A 1
C10 C -0.3030(5) 0.6754(6) 0.4194(4) 0.065(2) Uani 0.755(11) 1 d D . P A 1
H10 H -0.304830 0.617676 0.410771 0.078 Uiso 0.755(11) 1 calc R U P A 1
C11 C -0.3944(5) 0.6976(7) 0.3905(5) 0.083(3) Uani 0.755(11) 1 d D . P A 1
H11 H -0.459354 0.655083 0.360953 0.100 Uiso 0.755(11) 1 calc R U P A 1
C12 C -0.3907(5) 0.7813(7) 0.4045(5) 0.087(3) Uani 0.755(11) 1 d D . P A 1
H12 H -0.453593 0.796038 0.383674 0.105 Uiso 0.755(11) 1 calc R U P A 1
C13 C -0.2969(6) 0.8449(7) 0.4486(4) 0.073(3) Uani 0.755(11) 1 d D . P A 1
H13 H -0.295765 0.902468 0.459185 0.088 Uiso 0.755(11) 1 calc R U P A 1
C14 C -0.2040(5) 0.8233(5) 0.4772(4) 0.0565(19) Uani 0.755(11) 1 d D . P A 1
H14 H -0.139082 0.865865 0.506782 0.068 Uiso 0.755(11) 1 calc R U P A 1
O4' O -0.098(2) 0.6314(19) 0.4764(14) 0.0610(15) Uani 0.245(11) 1 d D . P A 5
C8' C -0.1088(12) 0.7053(13) 0.4888(6) 0.0541(12) Uani 0.245(11) 1 d D . P A 5
C9' C -0.2218(15) 0.7058(13) 0.4581(8) 0.0521(18) Uani 0.245(11) 1 d D . P A 5
C10' C -0.3082(13) 0.6348(14) 0.4198(12) 0.065(2) Uani 0.245(11) 1 d D . P A 5
H10' H -0.299396 0.580197 0.410693 0.078 Uiso 0.245(11) 1 calc R U P A 5
C11' C -0.4081(14) 0.6433(18) 0.3944(12) 0.083(3) Uani 0.245(11) 1 d D . P A 5
H11' H -0.467883 0.595588 0.368548 0.100 Uiso 0.245(11) 1 calc R U P A 5
C12' C -0.4155(17) 0.7249(18) 0.4089(12) 0.087(3) Uani 0.245(11) 1 d D . P A 5
H12' H -0.482622 0.732137 0.391651 0.105 Uiso 0.245(11) 1 calc R U P A 5
C13' C -0.3310(18) 0.7963(17) 0.4471(13) 0.073(3) Uani 0.245(11) 1 d D . P A 5
H13' H -0.340100 0.850795 0.456071 0.088 Uiso 0.245(11) 1 calc R U P A 5
C14' C -0.2324(16) 0.7870(14) 0.4720(10) 0.0565(19) Uani 0.245(11) 1 d D . P A 5
H14' H -0.173056 0.835073 0.498186 0.068 Uiso 0.245(11) 1 calc R U P A 5
C15 C 0.0803(3) 0.6413(2) 0.6724(2) 0.0419(9) Uani 1 1 d . . . . .
H15A H 0.109866 0.623274 0.726856 0.050 Uiso 1 1 calc R U . . .
H15B H 0.004157 0.615388 0.643082 0.050 Uiso 1 1 calc R U . . .
C16 C 0.1271(3) 0.6144(2) 0.6118(2) 0.0389(9) Uani 1 1 d . . . . .
H16A H 0.203716 0.635403 0.643649 0.047 Uiso 1 1 calc R U . . .
H16B H 0.106363 0.552114 0.591682 0.047 Uiso 1 1 calc R U . . .
C17 C 0.1264(3) 0.6225(2) 0.4706(2) 0.0438(9) Uani 1 1 d . . . . .
H17A H 0.106312 0.560079 0.452201 0.053 Uiso 1 1 calc R U . . .
H17B H 0.202985 0.644130 0.497513 0.053 Uiso 1 1 calc R U . . .
C18 C 0.0785(3) 0.6562(2) 0.3909(2) 0.0512(11) Uani 1 1 d . . . . .
H18A H 0.003021 0.627723 0.358132 0.061 Uiso 1 1 calc R U . . .
H18B H 0.110515 0.645745 0.351089 0.061 Uiso 1 1 calc R U . . .
C19 C 0.0064(3) 0.7860(2) 0.7148(2) 0.0382(8) Uani 1 1 d . . . . .
H19 H -0.057459 0.755338 0.658951 0.046 Uiso 1 1 calc R U . . .
C20 C 0.0148(3) 0.8798(2) 0.7216(3) 0.0521(10) Uani 1 1 d . . . . .
H20A H 0.076108 0.914578 0.776486 0.063 Uiso 1 1 calc R U . . .
H20B H 0.024597 0.894839 0.671755 0.063 Uiso 1 1 calc R U . . .
C21 C -0.0828(3) 0.8992(3) 0.7211(3) 0.0615(12) Uani 1 1 d . . . . .
H21A H -0.072420 0.960740 0.731178 0.074 Uiso 1 1 calc R U . . .
H21B H -0.142217 0.870971 0.662764 0.074 Uiso 1 1 calc R U . . .
C22 C -0.1080(3) 0.8699(2) 0.7906(3) 0.0543(11) Uani 1 1 d . . . . .
H22A H -0.052623 0.902819 0.849473 0.065 Uiso 1 1 calc R U . . .
H22B H -0.174050 0.879794 0.785368 0.065 Uiso 1 1 calc R U . . .
C23 C -0.1174(3) 0.7776(2) 0.7804(3) 0.0513(10) Uani 1 1 d . . . . .
H23A H -0.175999 0.744702 0.723088 0.062 Uiso 1 1 calc R U . . .
H23B H -0.132661 0.759777 0.826964 0.062 Uiso 1 1 calc R U . . .
C24 C -0.0173(3) 0.7583(2) 0.7859(2) 0.0475(10) Uani 1 1 d . . . . .
H24A H 0.041073 0.788595 0.844259 0.057 Uiso 1 1 calc R U . . .
H24B H -0.026318 0.697004 0.778123 0.057 Uiso 1 1 calc R U . . .
C25 C 0.2386(7) 0.8050(10) 0.7969(6) 0.0413(12) Uani 0.452(4) 1 d D . P B 1
H25 H 0.265194 0.862404 0.791284 0.050 Uiso 0.452(4) 1 calc R U P B 1
C26 C 0.2389(6) 0.8208(6) 0.8875(5) 0.046(2) Uani 0.452(4) 1 d D . P B 1
H26A H 0.188943 0.852540 0.887098 0.055 Uiso 0.452(4) 1 calc R U P B 1
H26B H 0.215117 0.765852 0.898081 0.055 Uiso 0.452(4) 1 calc R U P B 1
C27 C 0.3460(9) 0.8702(10) 0.9627(10) 0.060(5) Uani 0.452(4) 1 d D . P B 1
H27A H 0.368312 0.926678 0.954614 0.072 Uiso 0.452(4) 1 calc R U P B 1
H27B H 0.341770 0.877888 1.019069 0.072 Uiso 0.452(4) 1 calc R U P B 1
C28 C 0.4255(8) 0.8234(7) 0.9654(6) 0.055(3) Uani 0.452(4) 1 d D . P B 1
H28A H 0.494490 0.856972 1.013163 0.067 Uiso 0.452(4) 1 calc R U P B 1
H28B H 0.405857 0.768593 0.977852 0.067 Uiso 0.452(4) 1 calc R U P B 1
C29 C 0.4309(6) 0.8087(6) 0.8798(5) 0.051(2) Uani 0.452(4) 1 d D . P B 1
H29A H 0.480305 0.775925 0.882053 0.062 Uiso 0.452(4) 1 calc R U P B 1
H29B H 0.457705 0.863759 0.870849 0.062 Uiso 0.452(4) 1 calc R U P B 1
C30 C 0.3243(5) 0.7607(5) 0.8011(5) 0.038(2) Uani 0.452(4) 1 d D . P B 1
H30A H 0.302088 0.702617 0.805640 0.045 Uiso 0.452(4) 1 calc R U P B 1
H30B H 0.331294 0.756833 0.746099 0.045 Uiso 0.452(4) 1 calc R U P B 1
C25' C 0.2362(6) 0.7949(7) 0.7974(5) 0.0413(12) Uani 0.548(4) 1 d D . P B 5
H25' H 0.289575 0.783485 0.778926 0.050 Uiso 0.548(4) 1 calc R U P B 5
C26' C 0.2677(4) 0.8881(4) 0.8343(4) 0.0361(17) Uani 0.548(4) 1 d D . P B 5
H26C H 0.221710 0.902645 0.859604 0.043 Uiso 0.548(4) 1 calc R U P B 5
H26D H 0.260899 0.916512 0.787071 0.043 Uiso 0.548(4) 1 calc R U P B 5
C27' C 0.3805(5) 0.9185(5) 0.9057(4) 0.054(2) Uani 0.548(4) 1 d D . P B 5
H27C H 0.427150 0.906677 0.879892 0.065 Uiso 0.548(4) 1 calc R U P B 5
H27D H 0.401119 0.980115 0.931329 0.065 Uiso 0.548(4) 1 calc R U P B 5
C28' C 0.3899(10) 0.8726(7) 0.9766(8) 0.058(3) Uani 0.548(4) 1 d D . P B 5
H28C H 0.463033 0.890416 1.021713 0.070 Uiso 0.548(4) 1 calc R U P B 5
H28D H 0.347494 0.888545 1.005274 0.070 Uiso 0.548(4) 1 calc R U P B 5
C29' C 0.3544(7) 0.7779(5) 0.9398(5) 0.062(2) Uani 0.548(4) 1 d D . P B 5
H29C H 0.359611 0.750274 0.987358 0.074 Uiso 0.548(4) 1 calc R U P B 5
H29D H 0.399998 0.761168 0.915036 0.074 Uiso 0.548(4) 1 calc R U P B 5
C30' C 0.2415(5) 0.7485(5) 0.8677(4) 0.052(2) Uani 0.548(4) 1 d D . P B 5
H30C H 0.219646 0.686842 0.841942 0.062 Uiso 0.548(4) 1 calc R U P B 5
H30D H 0.194746 0.761632 0.892805 0.062 Uiso 0.548(4) 1 calc R U P B 5
C31 C 0.2050(7) 0.8110(5) 0.4111(5) 0.040(2) Uani 0.561(4) 1 d D . P C 1
H31 H 0.177241 0.791591 0.345959 0.048 Uiso 0.561(4) 1 calc R U P C 1
C32 C 0.2987(10) 0.7768(10) 0.4481(16) 0.045(3) Uani 0.561(4) 1 d D . P C 1
H32A H 0.329567 0.793261 0.512945 0.054 Uiso 0.561(4) 1 calc R U P C 1
H32B H 0.274680 0.714452 0.428009 0.054 Uiso 0.561(4) 1 calc R U P C 1
C33 C 0.3815(5) 0.8100(5) 0.4197(5) 0.0479(19) Uani 0.561(4) 1 d D . P C 1
H33A H 0.441111 0.788036 0.446674 0.057 Uiso 0.561(4) 1 calc R U P C 1
H33B H 0.352758 0.789557 0.355210 0.057 Uiso 0.561(4) 1 calc R U P C 1
C34 C 0.4185(6) 0.9058(5) 0.4469(7) 0.055(2) Uani 0.561(4) 1 d D . P C 1
H34A H 0.471572 0.926087 0.427378 0.066 Uiso 0.561(4) 1 calc R U P C 1
H34B H 0.450272 0.926547 0.511546 0.066 Uiso 0.561(4) 1 calc R U P C 1
C35 C 0.3257(7) 0.9399(7) 0.4052(7) 0.051(3) Uani 0.561(4) 1 d D . P C 1
H35A H 0.349499 1.002380 0.423720 0.061 Uiso 0.561(4) 1 calc R U P C 1
H35B H 0.296628 0.921668 0.340580 0.061 Uiso 0.561(4) 1 calc R U P C 1
C36 C 0.2412(5) 0.9076(4) 0.4331(4) 0.0413(12) Uani 0.561(4) 1 d D . P C 1
H36A H 0.268467 0.931105 0.497088 0.050 Uiso 0.561(4) 1 calc R U P C 1
H36B H 0.181038 0.927961 0.403198 0.050 Uiso 0.561(4) 1 calc R U P C 1
C31' C 0.2342(9) 0.8428(7) 0.4361(6) 0.040(2) Uani 0.439(4) 1 d D . P C 5
H31' H 0.259191 0.894993 0.484817 0.048 Uiso 0.439(4) 1 calc R U P C 5
C32' C 0.3190(12) 0.7982(14) 0.462(2) 0.045(3) Uani 0.439(4) 1 d D . P C 5
H32C H 0.326463 0.780430 0.516006 0.054 Uiso 0.439(4) 1 calc R U P C 5
H32D H 0.300007 0.747323 0.414787 0.054 Uiso 0.439(4) 1 calc R U P C 5
C33' C 0.4212(7) 0.8594(7) 0.4788(6) 0.043(2) Uani 0.439(4) 1 d D . P C 5
H33C H 0.441789 0.908748 0.528535 0.052 Uiso 0.439(4) 1 calc R U P C 5
H33D H 0.476384 0.831161 0.494431 0.052 Uiso 0.439(4) 1 calc R U P C 5
C34' C 0.4088(8) 0.8889(7) 0.3969(7) 0.044(3) Uani 0.439(4) 1 d D . P C 5
H34C H 0.475109 0.929051 0.408518 0.052 Uiso 0.439(4) 1 calc R U P C 5
H34D H 0.392377 0.839802 0.348288 0.052 Uiso 0.439(4) 1 calc R U P C 5
C35' C 0.3234(9) 0.9313(9) 0.3696(9) 0.057(4) Uani 0.439(4) 1 d D . P C 5
H35C H 0.314485 0.946846 0.314639 0.068 Uiso 0.439(4) 1 calc R U P C 5
H35D H 0.342777 0.983555 0.415636 0.068 Uiso 0.439(4) 1 calc R U P C 5
C36' C 0.2212(6) 0.8715(5) 0.3558(5) 0.0413(12) Uani 0.439(4) 1 d D . P C 5
H36C H 0.166991 0.900789 0.341485 0.050 Uiso 0.439(4) 1 calc R U P C 5
H36D H 0.198310 0.821853 0.305772 0.050 Uiso 0.439(4) 1 calc R U P C 5
C37 C -0.0112(3) 0.7960(2) 0.3577(2) 0.0393(9) Uani 1 1 d . . . . .
H37 H -0.072203 0.757506 0.358461 0.047 Uiso 1 1 calc R U . . .
C38 C -0.0315(3) 0.7772(2) 0.2612(2) 0.0423(9) Uani 1 1 d . . . . .
H38A H 0.024814 0.815272 0.255398 0.051 Uiso 1 1 calc R U . . .
H38B H -0.032717 0.718298 0.240790 0.051 Uiso 1 1 calc R U . . .
C39 C -0.1352(3) 0.7899(2) 0.2053(2) 0.0517(10) Uani 1 1 d . . . . .
H39A H -0.146782 0.779519 0.143521 0.062 Uiso 1 1 calc R U . . .
H39B H -0.191754 0.748401 0.207582 0.062 Uiso 1 1 calc R U . . .
C40 C -0.1389(3) 0.8785(2) 0.2364(2) 0.0498(10) Uani 1 1 d . . . . .
H40A H -0.086661 0.919886 0.229059 0.060 Uiso 1 1 calc R U . . .
H40B H -0.208175 0.883672 0.200152 0.060 Uiso 1 1 calc R U . . .
C41 C -0.1176(3) 0.8983(3) 0.3319(3) 0.0594(12) Uani 1 1 d . . . . .
H41A H -0.174098 0.860876 0.338138 0.071 Uiso 1 1 calc R U . . .
H41B H -0.116374 0.957312 0.351437 0.071 Uiso 1 1 calc R U . . .
C42 C -0.0135(3) 0.8860(3) 0.3903(2) 0.0527(11) Uani 1 1 d . . . . .
H42A H -0.003546 0.895907 0.451550 0.063 Uiso 1 1 calc R U . . .
H42B H 0.043952 0.927503 0.389044 0.063 Uiso 1 1 calc R U . . .
B1 B 0.2981(3) 0.3845(2) 0.0994(2) 0.0339(9) Uani 1 1 d . . . . .
C43 C 0.3288(2) 0.3935(2) 0.2040(2) 0.0356(8) Uani 1 1 d . . . . .
C44 C 0.2805(2) 0.4322(2) 0.2476(2) 0.0375(8) Uani 1 1 d . . . . .
H44 H 0.228503 0.456133 0.216119 0.045 Uiso 1 1 calc R U . . .
C45 C 0.3054(3) 0.4369(2) 0.3350(2) 0.0399(9) Uani 1 1 d . . . . .
C46 C 0.3772(3) 0.4000(2) 0.3827(2) 0.0431(9) Uani 1 1 d . . . . .
H46 H 0.394125 0.403018 0.442432 0.052 Uiso 1 1 calc R U . . .
C47 C 0.4237(3) 0.3585(2) 0.3404(2) 0.0397(9) Uani 1 1 d . . . . .
C48 C 0.4002(3) 0.3556(2) 0.2537(2) 0.0385(9) Uani 1 1 d . . . . .
H48 H 0.433765 0.326785 0.226841 0.046 Uiso 1 1 calc R U . . .
C49 C 0.4012(3) 0.3963(2) 0.0810(2) 0.0368(8) Uani 1 1 d . . . . .
C50 C 0.5017(3) 0.4436(2) 0.1433(2) 0.0381(9) Uani 1 1 d . . . . .
H50 H 0.512563 0.469739 0.200492 0.046 Uiso 1 1 calc R U . . .
C51 C 0.5862(3) 0.4538(2) 0.1248(2) 0.0382(8) Uani 1 1 d D . . . .
C52 C 0.5731(3) 0.4156(2) 0.0421(2) 0.0424(9) Uani 1 1 d . . . . .
H52 H 0.630740 0.421607 0.029244 0.051 Uiso 1 1 calc R U . . .
C53 C 0.4751(3) 0.3690(2) -0.0210(2) 0.0391(9) Uani 1 1 d D . . . .
C54 C 0.3905(3) 0.3600(2) -0.0018(2) 0.0384(9) Uani 1 1 d . . . . .
H54 H 0.323432 0.328155 -0.046573 0.046 Uiso 1 1 calc R U . . .
C55 C 0.2203(3) 0.2879(2) 0.0494(2) 0.0358(8) Uani 1 1 d . . . . .
C56 C 0.2600(3) 0.2194(2) 0.0440(2) 0.0459(10) Uani 1 1 d . . . . .
H56 H 0.333027 0.230272 0.066996 0.055 Uiso 1 1 calc R U . . .
C57 C 0.1980(4) 0.1368(2) 0.0069(2) 0.0540(11) Uani 1 1 d D . . . .
C58 C 0.0920(4) 0.1179(2) -0.0273(2) 0.0566(12) Uani 1 1 d . . . . .
H58 H 0.049134 0.061188 -0.053586 0.068 Uiso 1 1 calc R U . . .
C59 C 0.0493(3) 0.1835(2) -0.0225(2) 0.0476(10) Uani 1 1 d D . . . .
C60 C 0.1122(3) 0.2662(2) 0.0157(2) 0.0389(9) Uani 1 1 d . . . . .
H60 H 0.080670 0.309837 0.019215 0.047 Uiso 1 1 calc R U . . .
C61 C 0.2452(2) 0.4575(2) 0.0654(2) 0.0332(8) Uani 1 1 d . . . . .
C62 C 0.1649(2) 0.4458(2) -0.0177(2) 0.0330(8) Uani 1 1 d . . . . .
H62 H 0.138323 0.392121 -0.058927 0.040 Uiso 1 1 calc R U . . .
C63 C 0.1226(3) 0.5104(2) -0.0422(2) 0.0354(8) Uani 1 1 d D . . . .
C64 C 0.1598(3) 0.5894(2) 0.0155(3) 0.0433(9) Uani 1 1 d . . . . .
H64 H 0.130028 0.632976 -0.000726 0.052 Uiso 1 1 calc R U . . .
C65 C 0.2409(3) 0.6038(2) 0.0968(3) 0.0435(9) Uani 1 1 d D . . . .
C66 C 0.2832(2) 0.5397(2) 0.1205(2) 0.0396(9) Uani 1 1 d . . . . .
H66 H 0.340443 0.551884 0.176553 0.048 Uiso 1 1 calc R U . . .
C67 C 0.2519(3) 0.4820(3) 0.3764(3) 0.0514(10) Uani 1 1 d . . . . .
F1 F 0.1530(2) 0.4458(2) 0.3436(2) 0.1200(14) Uani 1 1 d . . . . .
F2 F 0.2586(2) 0.55980(16) 0.36615(18) 0.0830(8) Uani 1 1 d . . . . .
F3 F 0.2924(2) 0.49526(19) 0.46264(17) 0.0915(9) Uani 1 1 d . . . . .
C68 C 0.4974(3) 0.3125(3) 0.3871(3) 0.0536(11) Uani 1 1 d . . . . .
F4 F 0.53281(18) 0.33626(15) 0.47403(14) 0.0668(7) Uani 1 1 d . . . . .
F5 F 0.5796(2) 0.32301(19) 0.37177(17) 0.0836(9) Uani 1 1 d . . . . .
F6 F 0.4511(2) 0.22892(16) 0.36302(18) 0.0872(9) Uani 1 1 d . . . . .
C69 C 0.6930(4) 0.5041(4) 0.1943(4) 0.0443(11) Uani 0.780(10) 1 d D . P D 1
F7 F 0.6981(2) 0.5492(3) 0.26727(19) 0.0609(17) Uani 0.780(10) 1 d D . P D 1
F8 F 0.7513(3) 0.4513(2) 0.2231(4) 0.0683(17) Uani 0.780(10) 1 d D . P D 1
F9 F 0.7510(4) 0.5572(3) 0.1690(3) 0.0612(13) Uani 0.780(10) 1 d D . P D 1
C70 C 0.4524(7) 0.3173(5) -0.1089(5) 0.0452(15) Uani 0.656(11) 1 d D . P E 1
F10 F 0.5390(7) 0.3250(8) -0.1160(8) 0.105(4) Uani 0.656(11) 1 d D . P E 1
F11 F 0.4081(5) 0.2364(3) -0.1250(4) 0.0628(16) Uani 0.656(11) 1 d D . P E 1
F12 F 0.3878(6) 0.3426(3) -0.1731(2) 0.073(2) Uani 0.656(11) 1 d D . P E 1
C69' C 0.6931(12) 0.4908(12) 0.1927(10) 0.0443(11) Uani 0.220(10) 1 d D . P D 5
F7' F 0.7585(9) 0.4575(8) 0.1746(11) 0.051(4) Uani 0.220(10) 1 d D . P D 5
F8' F 0.7116(12) 0.5701(9) 0.1913(14) 0.078(8) Uani 0.220(10) 1 d D . P D 5
F9' F 0.6999(7) 0.4809(10) 0.2684(7) 0.060(5) Uani 0.220(10) 1 d D . P D 5
C70' C 0.4685(13) 0.3317(10) -0.1097(9) 0.0452(15) Uani 0.344(11) 1 d D . P E 5
F10' F 0.3795(8) 0.2706(10) -0.1597(8) 0.089(6) Uani 0.344(11) 1 d D . P E 5
F11' F 0.4752(9) 0.3808(6) -0.1622(4) 0.057(3) Uani 0.344(11) 1 d D . P E 5
F12' F 0.5408(13) 0.2954(11) -0.1080(14) 0.061(5) Uani 0.344(11) 1 d D . P E 5
C71 C 0.2374(8) 0.0603(5) 0.0060(7) 0.065(3) Uani 0.580(3) 1 d D . P F 1
F13 F 0.2893(15) 0.0493(9) 0.0823(7) 0.114(3) Uani 0.580(3) 1 d D . P F 1
F14 F 0.2994(5) 0.0742(5) -0.0327(8) 0.097(2) Uani 0.580(3) 1 d D . P F 1
F15 F 0.1636(5) -0.0122(3) -0.0411(5) 0.0765(19) Uani 0.580(3) 1 d D . P F 1
C72 C -0.0662(5) 0.1600(6) -0.0555(7) 0.059(2) Uani 0.574(16) 1 d D . P G 1
F16 F -0.1001(6) 0.0830(5) -0.0489(11) 0.149(5) Uani 0.574(16) 1 d D . P G 1
F17 F -0.1056(5) 0.1551(9) -0.1401(4) 0.086(3) Uani 0.574(16) 1 d D . P G 1
F18 F -0.1060(13) 0.2087(9) -0.0181(8) 0.063(3) Uani 0.574(16) 1 d D . P G 1
C71' C 0.2632(13) 0.0795(9) -0.0015(16) 0.065(3) Uani 0.264(3) 1 d D . P F 5
F13' F 0.299(3) 0.066(2) 0.0766(16) 0.114(3) Uani 0.264(3) 1 d D . P F 5
F14' F 0.3444(13) 0.1000(11) -0.0188(18) 0.097(2) Uani 0.264(3) 1 d D . P F 5
F15' F 0.2036(12) 0.0048(9) -0.0573(12) 0.0765(19) Uani 0.264(3) 1 d D . P F 5
C72' C -0.0650(6) 0.1730(9) -0.0721(10) 0.059(2) Uani 0.426(16) 1 d D . P G 5
F16' F -0.1001(5) 0.2201(11) -0.1271(6) 0.069(4) Uani 0.426(16) 1 d D . P G 5
F17' F -0.0893(19) 0.1996(14) -0.0075(12) 0.091(7) Uani 0.426(16) 1 d D . P G 5
F18' F -0.1307(7) 0.0953(8) -0.1136(9) 0.097(5) Uani 0.426(16) 1 d D . P G 5
C71" C 0.2663(14) 0.0791(11) 0.0074(16) 0.065(3) Uani 0.156(3) 1 d D . P F 6
F13" F 0.268(3) 0.0464(16) -0.0698(12) 0.114(3) Uani 0.156(3) 1 d D . P F 6
F14" F 0.2360(17) 0.0017(11) 0.018(2) 0.097(2) Uani 0.156(3) 1 d D . P F 6
F15" F 0.3689(13) 0.0985(10) 0.0638(13) 0.0765(19) Uani 0.156(3) 1 d D . P F 6
C73 C 0.0330(5) 0.4918(5) -0.1314(4) 0.0429(11) Uani 0.747(13) 1 d D . P H 1
F19 F 0.0598(3) 0.5185(7) -0.1892(4) 0.089(3) Uani 0.747(13) 1 d D . P H 1
F20 F -0.0216(6) 0.4107(3) -0.1693(3) 0.0678(16) Uani 0.747(13) 1 d D . P H 1
F21 F -0.0391(4) 0.5299(4) -0.1302(3) 0.0695(16) Uani 0.747(13) 1 d D . P H 1
C74 C 0.2839(10) 0.6810(6) 0.1743(7) 0.043(3) Uani 0.507(6) 1 d D . P I 1
F22 F 0.2882(10) 0.7497(8) 0.1421(7) 0.068(2) Uani 0.507(6) 1 d D . P I 1
F23 F 0.2264(5) 0.6867(4) 0.2174(5) 0.0668(17) Uani 0.507(6) 1 d D . P I 1
F24 F 0.3813(10) 0.6961(14) 0.2355(12) 0.0500(19) Uani 0.507(6) 1 d D . P I 1
C73' C 0.0430(13) 0.5051(10) -0.1294(10) 0.0429(11) Uani 0.253(13) 1 d D . P H 5
F19' F -0.0460(13) 0.4950(16) -0.1265(12) 0.089(3) Uani 0.253(13) 1 d D . P H 5
F20' F 0.0599(12) 0.5703(8) -0.1586(8) 0.078(5) Uani 0.253(13) 1 d D . P H 5
F21' F 0.0351(15) 0.4395(10) -0.1853(8) 0.069(7) Uani 0.253(13) 1 d D . P H 5
C74' C 0.2751(10) 0.6936(6) 0.1482(7) 0.043(3) Uani 0.493(6) 1 d D . P I 5
F22' F 0.2921(11) 0.7522(8) 0.1070(7) 0.068(2) Uani 0.493(6) 1 d D . P I 5
F23' F 0.2053(6) 0.7101(5) 0.1727(5) 0.0668(17) Uani 0.493(6) 1 d D . P I 5
F24' F 0.3631(10) 0.7078(15) 0.2187(12) 0.0500(19) Uani 0.493(6) 1 d D . P I 5

loop_
_atom_site_aniso_label
_atom_site_aniso_U_11
_atom_site_aniso_U_22
_atom_site_aniso_U_33
_atom_site_aniso_U_23
_atom_site_aniso_U_13
_atom_site_aniso_U_12
Co1 0.0354(3) 0.0370(3) 0.0269(2) 0.0068(2) 0.0152(2) 0.0192(2)
P1 0.0408(5) 0.0379(5) 0.0312(5) 0.0103(4) 0.0200(4) 0.0178(4)
P2 0.0481(6) 0.0516(6) 0.0283(5) 0.0115(4) 0.0200(4) 0.0308(5)
O1 0.0371(13) 0.0285(12) 0.0317(12) 0.0069(10) 0.0171(11) 0.0171(10)
O2 0.0461(15) 0.0383(13) 0.0344(13) 0.0125(11) 0.0219(11) 0.0257(11)
O3 0.0442(16) 0.0641(18) 0.0337(14) 0.0126(13) 0.0200(13) 0.0277(14)
N1 0.0370(18) 0.0363(17) 0.0346(17) 0.0044(13) 0.0156(15) 0.0146(14)
C1 0.048(2) 0.0330(19) 0.0274(18) 0.0111(15) 0.0217(17) 0.0223(17)
C2 0.050(2) 0.0316(19) 0.0263(18) 0.0061(15) 0.0203(17) 0.0120(17)
C3 0.061(3) 0.038(2) 0.043(2) 0.0055(18) 0.028(2) 0.0164(19)
C4 0.089(4) 0.032(2) 0.058(3) -0.003(2) 0.041(3) 0.005(2)
C5 0.059(3) 0.064(3) 0.057(3) 0.002(2) 0.022(2) 0.006(2)
C6 0.049(3) 0.053(3) 0.064(3) 0.014(2) 0.015(2) 0.011(2)
C7 0.044(2) 0.038(2) 0.047(2) 0.0123(18) 0.0148(19) 0.0123(18)
O4 0.022(4) 0.085(2) 0.057(2) 0.0104(19) 0.003(2) 0.015(2)
C8 0.052(3) 0.089(4) 0.031(2) 0.017(2) 0.021(2) 0.035(3)
C9 0.042(3) 0.085(6) 0.036(2) 0.019(3) 0.020(2) 0.027(4)
C10 0.043(3) 0.103(7) 0.045(3) 0.010(4) 0.015(2) 0.030(4)
C11 0.045(4) 0.156(9) 0.058(4) 0.027(5) 0.025(3) 0.048(6)
C12 0.054(4) 0.183(10) 0.054(4) 0.045(6) 0.032(3) 0.069(6)
C13 0.062(5) 0.137(8) 0.061(3) 0.046(5) 0.041(4) 0.065(5)
C14 0.051(4) 0.094(6) 0.047(3) 0.030(4) 0.031(3) 0.037(4)
O4' 0.022(4) 0.085(2) 0.057(2) 0.0104(19) 0.003(2) 0.015(2)
C8' 0.052(3) 0.089(4) 0.031(2) 0.017(2) 0.021(2) 0.035(3)
C9' 0.042(3) 0.085(6) 0.036(2) 0.019(3) 0.020(2) 0.027(4)
C10' 0.043(3) 0.103(7) 0.045(3) 0.010(4) 0.015(2) 0.030(4)
C11' 0.045(4) 0.156(9) 0.058(4) 0.027(5) 0.025(3) 0.048(6)
C12' 0.054(4) 0.183(10) 0.054(4) 0.045(6) 0.032(3) 0.069(6)
C13' 0.062(5) 0.137(8) 0.061(3) 0.046(5) 0.041(4) 0.065(5)
C14' 0.051(4) 0.094(6) 0.047(3) 0.030(4) 0.031(3) 0.037(4)
C15 0.050(2) 0.041(2) 0.044(2) 0.0131(17) 0.0268(19) 0.0176(18)
C16 0.043(2) 0.0327(19) 0.042(2) 0.0076(16) 0.0190(18) 0.0140(16)
C17 0.061(3) 0.042(2) 0.034(2) 0.0050(17) 0.0232(19) 0.0262(19)
C18 0.073(3) 0.056(2) 0.031(2) 0.0046(18) 0.023(2) 0.038(2)
C19 0.041(2) 0.045(2) 0.036(2) 0.0101(17) 0.0221(17) 0.0162(17)
C20 0.071(3) 0.050(2) 0.070(3) 0.027(2) 0.053(2) 0.034(2)
C21 0.077(3) 0.069(3) 0.075(3) 0.031(2) 0.055(3) 0.043(2)
C22 0.057(3) 0.061(3) 0.055(3) 0.003(2) 0.037(2) 0.021(2)
C23 0.055(3) 0.057(3) 0.049(2) 0.008(2) 0.036(2) 0.008(2)
C24 0.061(3) 0.048(2) 0.044(2) 0.0123(18) 0.032(2) 0.018(2)
C25 0.047(2) 0.058(3) 0.032(2) 0.0161(19) 0.0218(18) 0.030(2)
C26 0.053(5) 0.057(6) 0.033(5) 0.011(4) 0.018(4) 0.025(4)
C27 0.063(10) 0.059(8) 0.038(7) -0.005(5) 0.004(7) 0.032(7)
C28 0.055(7) 0.047(6) 0.046(6) 0.007(5) 0.004(5) 0.021(5)
C29 0.038(5) 0.070(6) 0.046(5) 0.013(5) 0.013(4) 0.028(4)
C30 0.039(5) 0.037(4) 0.036(4) 0.005(4) 0.016(4) 0.015(4)
C25' 0.047(2) 0.058(3) 0.032(2) 0.0161(19) 0.0218(18) 0.030(2)
C26' 0.040(4) 0.041(4) 0.026(3) -0.001(3) 0.016(3) 0.015(3)
C27' 0.040(4) 0.061(5) 0.046(4) -0.006(4) 0.013(4) 0.011(4)
C28' 0.066(9) 0.075(7) 0.031(6) 0.007(5) 0.016(6) 0.034(7)
C29' 0.069(6) 0.077(6) 0.036(5) 0.017(4) 0.010(4) 0.043(5)
C30' 0.063(5) 0.053(5) 0.040(4) 0.017(4) 0.018(4) 0.027(4)
C31 0.030(5) 0.038(6) 0.058(5) 0.020(4) 0.022(5) 0.014(4)
C32 0.048(5) 0.052(8) 0.053(7) 0.023(8) 0.032(6) 0.027(5)
C33 0.051(5) 0.061(5) 0.048(5) 0.017(4) 0.031(4) 0.028(4)
C34 0.052(5) 0.069(7) 0.065(7) 0.034(6) 0.037(6) 0.024(5)
C35 0.048(5) 0.061(6) 0.066(8) 0.040(6) 0.033(5) 0.030(4)
C36 0.047(3) 0.053(3) 0.037(3) 0.019(3) 0.023(3) 0.026(3)
C31' 0.030(5) 0.038(6) 0.058(5) 0.020(4) 0.022(5) 0.014(4)
C32' 0.048(5) 0.052(8) 0.053(7) 0.023(8) 0.032(6) 0.027(5)
C33' 0.043(6) 0.053(6) 0.048(6) 0.018(5) 0.028(5) 0.027(5)
C34' 0.052(6) 0.053(6) 0.039(6) 0.015(5) 0.030(6) 0.020(5)
C35' 0.053(7) 0.071(8) 0.056(10) 0.022(7) 0.035(7) 0.015(6)
C36' 0.047(3) 0.053(3) 0.037(3) 0.019(3) 0.023(3) 0.026(3)
C37 0.043(2) 0.050(2) 0.0303(19) 0.0093(16) 0.0163(17) 0.0250(18)
C38 0.051(2) 0.045(2) 0.0282(19) 0.0055(16) 0.0137(17) 0.0204(18)
C39 0.050(2) 0.057(3) 0.037(2) 0.0094(19) 0.0082(19) 0.019(2)
C40 0.047(2) 0.064(3) 0.043(2) 0.020(2) 0.0156(19) 0.029(2)
C41 0.068(3) 0.076(3) 0.050(2) 0.024(2) 0.026(2) 0.050(2)
C42 0.067(3) 0.067(3) 0.032(2) 0.0086(19) 0.020(2) 0.043(2)
B1 0.030(2) 0.036(2) 0.032(2) -0.0001(17) 0.0089(18) 0.0186(17)
C43 0.0285(18) 0.0341(19) 0.039(2) 0.0008(16) 0.0112(16) 0.0129(15)
C44 0.0284(18) 0.041(2) 0.042(2) 0.0049(16) 0.0122(16) 0.0197(16)
C45 0.041(2) 0.041(2) 0.039(2) 0.0019(17) 0.0185(18) 0.0182(17)
C46 0.047(2) 0.043(2) 0.037(2) 0.0023(17) 0.0180(18) 0.0162(18)
C47 0.037(2) 0.040(2) 0.037(2) 0.0037(16) 0.0118(17) 0.0180(17)
C48 0.036(2) 0.039(2) 0.041(2) 0.0017(16) 0.0160(17) 0.0211(16)
C49 0.034(2) 0.042(2) 0.036(2) 0.0084(16) 0.0128(17) 0.0232(17)
C50 0.035(2) 0.047(2) 0.0340(19) 0.0069(16) 0.0127(17) 0.0250(17)
C51 0.034(2) 0.046(2) 0.039(2) 0.0116(17) 0.0146(17) 0.0223(17)
C52 0.042(2) 0.047(2) 0.050(2) 0.0177(19) 0.0242(19) 0.0276(18)
C53 0.044(2) 0.042(2) 0.037(2) 0.0076(17) 0.0182(18) 0.0254(18)
C54 0.037(2) 0.042(2) 0.035(2) 0.0053(16) 0.0131(17) 0.0198(17)
C55 0.043(2) 0.0363(19) 0.0298(18) 0.0079(15) 0.0137(16) 0.0203(16)
C56 0.059(2) 0.042(2) 0.0277(19) 0.0054(16) 0.0057(18) 0.0303(19)
C57 0.085(3) 0.036(2) 0.030(2) 0.0064(17) 0.009(2) 0.031(2)
C58 0.089(3) 0.035(2) 0.031(2) 0.0083(17) 0.017(2) 0.006(2)
C59 0.058(3) 0.044(2) 0.035(2) 0.0084(18) 0.0189(19) 0.008(2)
C60 0.044(2) 0.036(2) 0.036(2) 0.0071(16) 0.0166(18) 0.0146(17)
C61 0.0248(18) 0.0319(18) 0.041(2) 0.0023(15) 0.0140(16) 0.0108(14)
C62 0.0324(19) 0.0295(18) 0.043(2) 0.0086(15) 0.0206(17) 0.0137(15)
C63 0.036(2) 0.036(2) 0.046(2) 0.0153(17) 0.0251(17) 0.0179(16)
C64 0.039(2) 0.033(2) 0.069(3) 0.0162(19) 0.031(2) 0.0162(17)
C65 0.033(2) 0.0275(19) 0.072(3) 0.0026(18) 0.030(2) 0.0076(16)
C66 0.0226(18) 0.037(2) 0.051(2) -0.0013(17) 0.0140(17) 0.0079(15)
C67 0.061(3) 0.056(3) 0.048(3) 0.006(2) 0.031(2) 0.029(2)
F1 0.0604(18) 0.115(2) 0.163(3) -0.053(2) 0.074(2) -0.0011(17)
F2 0.121(2) 0.0699(17) 0.104(2) 0.0254(16) 0.0794(19) 0.0605(17)
F3 0.132(3) 0.120(2) 0.0643(18) 0.0231(16) 0.0610(18) 0.087(2)
C68 0.058(3) 0.060(3) 0.044(2) 0.011(2) 0.017(2) 0.032(2)
F4 0.0746(17) 0.0883(18) 0.0443(14) 0.0229(13) 0.0198(12) 0.0483(14)
F5 0.0745(18) 0.151(3) 0.0731(17) 0.0597(18) 0.0436(15) 0.0840(19)
F6 0.101(2) 0.0567(17) 0.089(2) 0.0155(15) 0.0182(17) 0.0484(15)
C69 0.038(2) 0.055(4) 0.047(3) 0.014(2) 0.020(2) 0.027(2)
F7 0.0363(17) 0.085(4) 0.0400(19) -0.0095(19) 0.0088(14) 0.0124(17)
F8 0.040(2) 0.064(2) 0.084(4) 0.017(2) 0.005(2) 0.0289(17)
F9 0.055(3) 0.056(2) 0.057(2) 0.0033(17) 0.024(2) -0.003(2)
C70 0.051(4) 0.045(4) 0.046(3) 0.009(3) 0.026(3) 0.020(3)
F10 0.074(6) 0.146(10) 0.084(6) -0.027(6) 0.065(5) -0.006(5)
F11 0.102(4) 0.039(2) 0.074(4) 0.011(2) 0.062(3) 0.030(2)
F12 0.123(6) 0.060(3) 0.037(2) 0.010(2) 0.029(3) 0.046(4)
C69' 0.038(2) 0.055(4) 0.047(3) 0.014(2) 0.020(2) 0.027(2)
F7' 0.033(6) 0.075(8) 0.062(9) 0.027(7) 0.029(7) 0.028(5)
F8' 0.040(9) 0.040(8) 0.111(18) 0.019(9) -0.006(9) 0.009(6)
F9' 0.030(6) 0.066(12) 0.054(7) 0.006(6) -0.003(5) 0.007(6)
C70' 0.051(4) 0.045(4) 0.046(3) 0.009(3) 0.026(3) 0.020(3)
F10' 0.054(6) 0.112(13) 0.065(8) -0.044(8) 0.040(6) -0.023(7)
F11' 0.081(8) 0.068(6) 0.043(4) 0.018(4) 0.036(4) 0.043(6)
F12' 0.060(8) 0.077(8) 0.044(5) -0.008(5) 0.020(5) 0.045(7)
C71 0.102(7) 0.022(4) 0.043(3) 0.001(3) 0.006(4) 0.021(5)
F13 0.175(6) 0.061(7) 0.062(3) 0.015(3) -0.009(3) 0.079(5)
F14 0.080(6) 0.053(6) 0.169(7) 0.012(5) 0.061(7) 0.041(4)
F15 0.080(5) 0.030(3) 0.090(4) -0.004(2) 0.016(3) 0.021(3)
C72 0.065(4) 0.058(5) 0.049(5) 0.014(3) 0.034(3) -0.011(3)
F16 0.067(5) 0.086(5) 0.240(12) 0.091(6) 0.015(6) -0.015(3)
F17 0.052(3) 0.134(10) 0.039(3) 0.002(4) -0.001(2) 0.026(5)
F18 0.053(6) 0.105(6) 0.036(4) 0.015(4) 0.015(4) 0.046(5)
C71' 0.102(7) 0.022(4) 0.043(3) 0.001(3) 0.006(4) 0.021(5)
F13' 0.175(6) 0.061(7) 0.062(3) 0.015(3) -0.009(3) 0.079(5)
F14' 0.080(6) 0.053(6) 0.169(7) 0.012(5) 0.061(7) 0.041(4)
F15' 0.080(5) 0.030(3) 0.090(4) -0.004(2) 0.016(3) 0.021(3)
C72' 0.065(4) 0.058(5) 0.049(5) 0.014(3) 0.034(3) -0.011(3)
F16' 0.037(3) 0.133(10) 0.053(4) 0.046(5) 0.023(3) 0.033(5)
F17' 0.047(8) 0.159(15) 0.052(7) 0.038(7) 0.014(6) 0.009(8)
F18' 0.051(5) 0.080(7) 0.109(10) -0.031(6) 0.021(5) -0.010(5)
C71" 0.102(7) 0.022(4) 0.043(3) 0.001(3) 0.006(4) 0.021(5)
F13" 0.175(6) 0.061(7) 0.062(3) 0.015(3) -0.009(3) 0.079(5)
F14" 0.080(6) 0.053(6) 0.169(7) 0.012(5) 0.061(7) 0.041(4)
F15" 0.080(5) 0.030(3) 0.090(4) -0.004(2) 0.016(3) 0.021(3)
C73 0.047(3) 0.047(3) 0.055(3) 0.027(2) 0.031(2) 0.027(2)
F19 0.060(3) 0.162(8) 0.076(4) 0.078(5) 0.041(2) 0.037(3)
F20 0.068(4) 0.055(2) 0.049(2) 0.0146(19) -0.004(2) 0.018(2)
F21 0.049(2) 0.084(4) 0.074(3) 0.009(2) 0.0174(18) 0.045(2)
C74 0.037(3) 0.026(3) 0.070(7) 0.014(4) 0.023(4) 0.014(3)
F22 0.067(2) 0.0293(15) 0.086(7) 0.011(5) 0.017(5) 0.0077(14)
F23 0.054(3) 0.052(3) 0.091(5) -0.016(3) 0.045(4) 0.0091(19)
F24 0.043(4) 0.042(5) 0.053(6) -0.004(3) 0.014(4) 0.015(3)
C73' 0.047(3) 0.047(3) 0.055(3) 0.027(2) 0.031(2) 0.027(2)
F19' 0.060(3) 0.162(8) 0.076(4) 0.078(5) 0.041(2) 0.037(3)
F20' 0.134(12) 0.046(8) 0.034(6) 0.016(6) 0.020(6) 0.021(7)
F21' 0.069(11) 0.046(8) 0.038(7) -0.019(6) -0.024(7) 0.029(8)
C74' 0.037(3) 0.026(3) 0.070(7) 0.014(4) 0.023(4) 0.014(3)
F22' 0.067(2) 0.0293(15) 0.086(7) 0.011(5) 0.017(5) 0.0077(14)
F23' 0.054(3) 0.052(3) 0.091(5) -0.016(3) 0.045(4) 0.0091(19)
F24' 0.043(4) 0.042(5) 0.053(6) -0.004(3) 0.014(4) 0.015(3)

loop_
_atom_type_symbol
_atom_type_description
_atom_type_scat_dispersion_real
_atom_type_scat_dispersion_imag
_atom_type_scat_source
C C 0.0033 0.0016 'International Tables Vol C Tables 4.2.6.8 and 6.1.1.4'
H H 0.0000 0.0000 'International Tables Vol C Tables 4.2.6.8 and 6.1.1.4'
B B 0.0013 0.0007 'International Tables Vol C Tables 4.2.6.8 and 6.1.1.4'
N N 0.0061 0.0033 'International Tables Vol C Tables 4.2.6.8 and 6.1.1.4'
O O 0.0106 0.0060 'International Tables Vol C Tables 4.2.6.8 and 6.1.1.4'
F F 0.0171 0.0103 'International Tables Vol C Tables 4.2.6.8 and 6.1.1.4'
P P 0.1023 0.0942 'International Tables Vol C Tables 4.2.6.8 and 6.1.1.4'
Co Co 0.3494 0.9721 'International Tables Vol C Tables 4.2.6.8 and 6.1.1.4'

loop_
_geom_angle_atom_site_label_1
_geom_angle_atom_site_label_2
_geom_angle_atom_site_label_3
_geom_angle
O3 Co1 O1 166.14(10)
O3 Co1 N1 97.32(12)
O1 Co1 N1 96.54(11)
O3 Co1 O2 99.17(10)
O1 Co1 O2 66.98(9)
N1 Co1 O2 163.51(11)
O3 Co1 P1 89.42(8)
O1 Co1 P1 91.22(7)
N1 Co1 P1 86.78(9)
O2 Co1 P1 93.54(7)
O3 Co1 P2 89.18(7)
O1 Co1 P2 91.83(7)
N1 Co1 P2 86.38(9)
O2 Co1 P2 93.68(7)
P1 Co1 P2 172.78(4)
O3 Co1 C1 132.40(11)
O1 Co1 C1 33.74(9)
N1 Co1 C1 130.28(12)
O2 Co1 C1 33.24(9)
P1 Co1 C1 92.68(8)
P2 Co1 C1 93.49(8)
C15 P1 C25' 104.9(4)
C15 P1 C19 107.69(16)
C25' P1 C19 112.8(4)
C15 P1 C25 109.9(5)
C19 P1 C25 111.4(4)
C15 P1 Co1 98.09(12)
C25' P1 Co1 117.8(4)
C19 P1 Co1 113.51(12)
C25 P1 Co1 115.1(5)
C31 P2 C37 108.3(3)
C31 P2 C18 101.2(3)
C37 P2 C18 105.93(17)
C37 P2 C31' 110.4(4)
C18 P2 C31' 114.0(4)
C31 P2 Co1 125.5(3)
C37 P2 Co1 114.18(12)
C18 P2 Co1 98.46(12)
C31' P2 Co1 113.2(3)
C1 O1 Co1 90.90(19)
C1 O2 Co1 87.40(19)
C8 O3 Co1 131.5(4)
C8' O3 Co1 126.9(11)
C17 N1 C16 111.7(3)
C17 N1 Co1 113.8(2)
C16 N1 Co1 113.3(2)
C17 N1 H1 109(2)
C16 N1 H1 106(2)
Co1 N1 H1 102(2)
O2 C1 O1 114.7(3)
O2 C1 C2 125.1(3)
O1 C1 C2 120.2(3)
O2 C1 Co1 59.36(17)
O1 C1 Co1 55.37(16)
C2 C1 Co1 175.4(2)
C3 C2 C7 120.0(3)
C3 C2 C1 120.9(3)
C7 C2 C1 119.2(3)
C2 C3 C4 118.4(4)
C2 C3 H3 120.8
C4 C3 H3 120.8
C5 C4 C3 120.7(4)
C5 C4 H4 119.7
C3 C4 H4 119.7
C6 C5 C4 120.4(4)
C6 C5 H5 119.8
C4 C5 H5 119.8
C5 C6 C7 119.7(4)
C5 C6 H6 120.1
C7 C6 H6 120.1
C6 C7 C2 120.8(4)
C6 C7 H7 119.6
C2 C7 H7 119.6
O3 C8 O4 127.5(8)
O3 C8 C9 113.9(7)
O4 C8 C9 118.6(6)
C14 C9 C10 121.3(5)
C14 C9 C8 121.5(6)
C10 C9 C8 117.1(5)
C11 C10 C9 119.2(6)
C11 C10 H10 120.4
C9 C10 H10 120.4
C12 C11 C10 119.8(7)
C12 C11 H11 120.1
C10 C11 H11 120.1
C11 C12 C13 121.5(7)
C11 C12 H12 119.3
C13 C12 H12 119.3
C12 C13 C14 119.3(7)
C12 C13 H13 120.4
C14 C13 H13 120.4
C9 C14 C13 118.9(6)
C9 C14 H14 120.5
C13 C14 H14 120.5
O4' C8' O3 121(2)
O4' C8' C9' 113.7(17)
O3 C8' C9' 125.7(17)
C10' C9' C14' 121.0(16)
C10' C9' C8' 125.8(14)
C14' C9' C8' 113.2(15)
C9' C10' C11' 120.6(16)
C9' C10' H10' 119.7
C11' C10' H10' 119.7
C12' C11' C10' 116.7(17)
C12' C11' H11' 121.6
C10' C11' H11' 121.6
C13' C12' C11' 123.8(18)
C13' C12' H12' 118.1
C11' C12' H12' 118.1
C12' C13' C14' 118.9(17)
C12' C13' H13' 120.5
C14' C13' H13' 120.5
C13' C14' C9' 119.0(16)
C13' C14' H14' 120.5
C9' C14' H14' 120.5
C16 C15 P1 107.0(2)
C16 C15 H15A 110.3
P1 C15 H15A 110.3
C16 C15 H15B 110.3
P1 C15 H15B 110.3
H15A C15 H15B 108.6
N1 C16 C15 108.6(3)
N1 C16 H16A 110.0
C15 C16 H16A 110.0
N1 C16 H16B 110.0
C15 C16 H16B 110.0
H16A C16 H16B 108.3
N1 C17 C18 109.0(3)
N1 C17 H17A 109.9
C18 C17 H17A 109.9
N1 C17 H17B 109.9
C18 C17 H17B 109.9
H17A C17 H17B 108.3
C17 C18 P2 107.4(2)
C17 C18 H18A 110.2
P2 C18 H18A 110.2
C17 C18 H18B 110.2
P2 C18 H18B 110.2
H18A C18 H18B 108.5
C24 C19 C20 111.3(3)
C24 C19 P1 117.5(2)
C20 C19 P1 112.6(2)
C24 C19 H19 104.6
C20 C19 H19 104.6
P1 C19 H19 104.6
C21 C20 C19 111.1(3)
C21 C20 H20A 109.4
C19 C20 H20A 109.4
C21 C20 H20B 109.4
C19 C20 H20B 109.4
H20A C20 H20B 108.0
C22 C21 C20 112.1(3)
C22 C21 H21A 109.2
C20 C21 H21A 109.2
C22 C21 H21B 109.2
C20 C21 H21B 109.2
H21A C21 H21B 107.9
C23 C22 C21 110.3(3)
C23 C22 H22A 109.6
C21 C22 H22A 109.6
C23 C22 H22B 109.6
C21 C22 H22B 109.6
H22A C22 H22B 108.1
C22 C23 C24 111.8(3)
C22 C23 H23A 109.3
C24 C23 H23A 109.3
C22 C23 H23B 109.3
C24 C23 H23B 109.3
H23A C23 H23B 107.9
C19 C24 C23 109.2(3)
C19 C24 H24A 109.8
C23 C24 H24A 109.8
C19 C24 H24B 109.8
C23 C24 H24B 109.8
H24A C24 H24B 108.3
C26 C25 C30 108.2(8)
C26 C25 P1 118.2(8)
C30 C25 P1 114.6(7)
C26 C25 H25 104.8
C30 C25 H25 104.8
P1 C25 H25 104.8
C27 C26 C25 113.0(9)
C27 C26 H26A 109.0
C25 C26 H26A 109.0
C27 C26 H26B 109.0
C25 C26 H26B 109.0
H26A C26 H26B 107.8
C28 C27 C26 110.7(10)
C28 C27 H27A 109.5
C26 C27 H27A 109.5
C28 C27 H27B 109.5
C26 C27 H27B 109.5
H27A C27 H27B 108.1
C29 C28 C27 110.5(10)
C29 C28 H28A 109.6
C27 C28 H28A 109.6
C29 C28 H28B 109.6
C27 C28 H28B 109.6
H28A C28 H28B 108.1
C28 C29 C30 112.6(7)
C28 C29 H29A 109.1
C30 C29 H29A 109.1
C28 C29 H29B 109.1
C30 C29 H29B 109.1
H29A C29 H29B 107.8
C29 C30 C25 112.4(6)
C29 C30 H30A 109.1
C25 C30 H30A 109.1
C29 C30 H30B 109.1
C25 C30 H30B 109.1
H30A C30 H30B 107.8
C26' C25' C30' 111.3(7)
C26' C25' P1 112.3(6)
C30' C25' P1 114.2(6)
C26' C25' H25' 106.1
C30' C25' H25' 106.1
P1 C25' H25' 106.1
C25' C26' C27' 109.7(5)
C25' C26' H26C 109.7
C27' C26' H26C 109.7
C25' C26' H26D 109.7
C27' C26' H26D 109.7
H26C C26' H26D 108.2
C28' C27' C26' 108.9(7)
C28' C27' H27C 109.9
C26' C27' H27C 109.9
C28' C27' H27D 109.9
C26' C27' H27D 109.9
H27C C27' H27D 108.3
C29' C28' C27' 111.9(9)
C29' C28' H28C 109.2
C27' C28' H28C 109.2
C29' C28' H28D 109.2
C27' C28' H28D 109.2
H28C C28' H28D 107.9
C28' C29' C30' 110.4(7)
C28' C29' H29C 109.6
C30' C29' H29C 109.6
C28' C29' H29D 109.6
C30' C29' H29D 109.6
H29C C29' H29D 108.1
C25' C30' C29' 107.9(6)
C25' C30' H30C 110.1
C29' C30' H30C 110.1
C25' C30' H30D 110.1
C29' C30' H30D 110.1
H30C C30' H30D 108.4
C36 C31 C32 110.3(8)
C36 C31 P2 114.6(6)
C32 C31 P2 115.9(6)
C36 C31 H31 104.9
C32 C31 H31 104.9
P2 C31 H31 104.9
C33 C32 C31 112.3(9)
C33 C32 H32A 109.1
C31 C32 H32A 109.1
C33 C32 H32B 109.1
C31 C32 H32B 109.1
H32A C32 H32B 107.9
C34 C33 C32 111.0(9)
C34 C33 H33A 109.4
C32 C33 H33A 109.4
C34 C33 H33B 109.4
C32 C33 H33B 109.4
H33A C33 H33B 108.0
C33 C34 C35 109.4(7)
C33 C34 H34A 109.8
C35 C34 H34A 109.8
C33 C34 H34B 109.8
C35 C34 H34B 109.8
H34A C34 H34B 108.2
C36 C35 C34 110.7(7)
C36 C35 H35A 109.5
C34 C35 H35A 109.5
C36 C35 H35B 109.5
C34 C35 H35B 109.5
H35A C35 H35B 108.1
C31 C36 C35 112.3(6)
C31 C36 H36A 109.1
C35 C36 H36A 109.1
C31 C36 H36B 109.1
C35 C36 H36B 109.1
H36A C36 H36B 107.9
C36' C31' C32' 111.6(12)
C36' C31' P2 115.6(7)
C32' C31' P2 109.9(7)
C36' C31' H31' 106.4
C32' C31' H31' 106.4
P2 C31' H31' 106.4
C33' C32' C31' 108.7(11)
C33' C32' H32C 110.0
C31' C32' H32C 110.0
C33' C32' H32D 110.0
C31' C32' H32D 110.0
H32C C32' H32D 108.3
C34' C33' C32' 110.0(12)
C34' C33' H33C 109.7
C32' C33' H33C 109.7
C34' C33' H33D 109.7
C32' C33' H33D 109.7
H33C C33' H33D 108.2
C35' C34' C33' 111.4(8)
C35' C34' H34C 109.4
C33' C34' H34C 109.4
C35' C34' H34D 109.4
C33' C34' H34D 109.4
H34C C34' H34D 108.0
C34' C35' C36' 110.1(10)
C34' C35' H35C 109.6
C36' C35' H35C 109.6
C34' C35' H35D 109.6
C36' C35' H35D 109.6
H35C C35' H35D 108.2
C31' C36' C35' 110.8(8)
C31' C36' H36C 109.5
C35' C36' H36C 109.5
C31' C36' H36D 109.5
C35' C36' H36D 109.5
H36C C36' H36D 108.1
C38 C37 C42 110.9(3)
C38 C37 P2 114.9(2)
C42 C37 P2 113.5(2)
C38 C37 H37 105.5
C42 C37 H37 105.5
P2 C37 H37 105.5
C39 C38 C37 109.7(3)
C39 C38 H38A 109.7
C37 C38 H38A 109.7
C39 C38 H38B 109.7
C37 C38 H38B 109.7
H38A C38 H38B 108.2
C40 C39 C38 111.8(3)
C40 C39 H39A 109.3
C38 C39 H39A 109.3
C40 C39 H39B 109.3
C38 C39 H39B 109.3
H39A C39 H39B 107.9
C41 C40 C39 111.0(3)
C41 C40 H40A 109.4
C39 C40 H40A 109.4
C41 C40 H40B 109.4
C39 C40 H40B 109.4
H40A C40 H40B 108.0
C40 C41 C42 111.3(3)
C40 C41 H41A 109.4
C42 C41 H41A 109.4
C40 C41 H41B 109.4
C42 C41 H41B 109.4
H41A C41 H41B 108.0
C41 C42 C37 110.3(3)
C41 C42 H42A 109.6
C37 C42 H42A 109.6
C41 C42 H42B 109.6
C37 C42 H42B 109.6
H42A C42 H42B 108.1
C55 B1 C61 113.6(3)
C55 B1 C43 104.4(3)
C61 B1 C43 111.1(3)
C55 B1 C49 109.8(3)
C61 B1 C49 106.3(3)
C43 B1 C49 111.9(3)
C44 C43 C48 115.1(3)
C44 C43 B1 123.6(3)
C48 C43 B1 121.1(3)
C45 C44 C43 122.6(3)
C45 C44 H44 118.7
C43 C44 H44 118.7
C46 C45 C44 121.0(3)
C46 C45 C67 120.5(3)
C44 C45 C67 118.5(3)
C45 C46 C47 117.8(3)
C45 C46 H46 121.1
C47 C46 H46 121.1
C48 C47 C46 121.0(3)
C48 C47 C68 118.7(3)
C46 C47 C68 120.2(3)
C47 C48 C43 122.5(3)
C47 C48 H48 118.8
C43 C48 H48 118.8
C54 C49 C50 115.9(3)
C54 C49 B1 120.0(3)
C50 C49 B1 124.1(3)
C51 C50 C49 122.5(3)
C51 C50 H50 118.7
C49 C50 H50 118.7
C52 C51 C50 120.1(3)
C52 C51 C69' 116.3(7)
C50 C51 C69' 122.7(7)
C52 C51 C69 119.2(4)
C50 C51 C69 120.6(4)
C53 C52 C51 118.8(3)
C53 C52 H52 120.6
C51 C52 H52 120.6
C52 C53 C54 120.5(3)
C52 C53 C70 123.9(5)
C54 C53 C70 115.2(5)
C52 C53 C70' 114.8(7)
C54 C53 C70' 124.8(7)
C49 C54 C53 122.2(3)
C49 C54 H54 118.9
C53 C54 H54 118.9
C56 C55 C60 114.7(3)
C56 C55 B1 120.9(3)
C60 C55 B1 124.3(3)
C57 C56 C55 123.1(4)
C57 C56 H56 118.5
C55 C56 H56 118.5
C58 C57 C56 120.6(3)
C58 C57 C71 114.2(5)
C56 C57 C71 125.0(5)
C58 C57 C71' 128.9(8)
C56 C57 C71' 109.8(8)
C58 C57 C71" 130.2(8)
C56 C57 C71" 109.1(9)
C57 C58 C59 118.3(4)
C57 C58 H58 120.8
C59 C58 H58 120.8
C58 C59 C60 120.6(4)
C58 C59 C72 116.8(5)
C60 C59 C72 122.5(5)
C58 C59 C72' 123.1(7)
C60 C59 C72' 115.3(6)
C59 C60 C55 122.6(3)
C59 C60 H60 118.7
C55 C60 H60 118.7
C62 C61 C66 115.1(3)
C62 C61 B1 124.9(3)
C66 C61 B1 119.9(3)
C63 C62 C61 122.1(3)
C63 C62 H62 119.0
C61 C62 H62 119.0
C64 C63 C62 120.7(3)
C64 C63 C73' 113.5(7)
C62 C63 C73' 125.6(7)
C64 C63 C73 120.2(4)
C62 C63 C73 119.0(4)
C65 C64 C63 118.6(3)
C65 C64 H64 120.7
C63 C64 H64 120.7
C64 C65 C66 120.4(3)
C64 C65 C74' 111.3(5)
C66 C65 C74' 128.2(6)
C64 C65 C74 127.3(5)
C66 C65 C74 111.5(5)
C65 C66 C61 122.9(3)
C65 C66 H66 118.6
C61 C66 H66 118.6
F1 C67 F3 108.4(4)
F1 C67 F2 104.1(4)
F3 C67 F2 102.8(3)
F1 C67 C45 113.9(3)
F3 C67 C45 114.0(3)
F2 C67 C45 112.7(3)
F5 C68 F4 106.8(3)
F5 C68 F6 106.7(3)
F4 C68 F6 105.6(3)
F5 C68 C47 113.1(4)
F4 C68 C47 112.6(3)
F6 C68 C47 111.5(3)
F7 C69 F9 106.1(5)
F7 C69 F8 103.6(5)
F9 C69 F8 103.3(5)
F7 C69 C51 116.0(4)
F9 C69 C51 116.2(5)
F8 C69 C51 110.2(4)
F10 C70 F11 107.4(8)
F10 C70 F12 108.5(8)
F11 C70 F12 105.5(7)
F10 C70 C53 109.5(8)
F11 C70 C53 114.6(6)
F12 C70 C53 111.1(6)
F8' C69' F9' 112.6(15)
F8' C69' F7' 110.2(14)
F9' C69' F7' 108.9(13)
F8' C69' C51 102.5(12)
F9' C69' C51 110.1(12)
F7' C69' C51 112.4(13)
F12' C70' F10' 104.1(13)
F12' C70' F11' 99.6(11)
F10' C70' F11' 103.9(11)
F12' C70' C53 115.6(14)
F10' C70' C53 111.3(11)
F11' C70' C53 120.4(11)
F13 C71 F15 106.1(9)
F13 C71 F14 109.3(11)
F15 C71 F14 107.8(8)
F13 C71 C57 115.5(10)
F15 C71 C57 114.1(7)
F14 C71 C57 103.6(7)
F17 C72 F16 106.4(9)
F17 C72 F18 109.4(9)
F16 C72 F18 106.2(10)
F17 C72 C59 106.1(7)
F16 C72 C59 109.4(7)
F18 C72 C59 118.8(11)
F13' C71' F15' 106.0(18)
F13' C71' F14' 106(2)
F15' C71' F14' 105.5(13)
F13' C71' C57 101(3)
F15' C71' C57 111.0(13)
F14' C71' C57 125.3(15)
F18' C72' F17' 104.0(14)
F18' C72' F16' 104.7(10)
F17' C72' F16' 102.5(12)
F18' C72' C59 119.1(10)
F17' C72' C59 102.3(15)
F16' C72' C59 121.5(9)
F14" C71" F15" 97.4(13)
F14" C71" F13" 92.7(15)
F15" C71" F13" 100.0(14)
F14" C71" C57 117.1(15)
F15" C71" C57 124.8(15)
F13" C71" C57 118.4(18)
F19 C73 F20 105.8(5)
F19 C73 F21 104.2(6)
F20 C73 F21 103.5(5)
F19 C73 C63 113.7(5)
F20 C73 C63 115.7(5)
F21 C73 C63 112.7(5)
F24 C74 F23 106.3(10)
F24 C74 F22 103.3(9)
F23 C74 F22 105.7(8)
F24 C74 C65 117.3(14)
F23 C74 C65 115.9(9)
F22 C74 C65 107.1(9)
F20' C73' F21' 107.8(13)
F20' C73' F19' 108.2(14)
F21' C73' F19' 108.2(14)
F20' C73' C63 114.9(13)
F21' C73' C63 109.2(11)
F19' C73' C63 108.4(14)
F24' C74' F23' 108.7(10)
F24' C74' F22' 106.2(9)
F23' C74' F22' 105.3(8)
F24' C74' C65 109.1(14)
F23' C74' C65 110.9(9)
F22' C74' C65 116.4(10)

loop_
_geom_bond_atom_site_label_1
_geom_bond_atom_site_label_2
_geom_bond_distance
Co1 O3 1.908(3)
Co1 O1 1.909(2)
Co1 N1 1.962(3)
Co1 O2 1.998(2)
Co1 P1 2.2942(11)
Co1 P2 2.3031(11)
Co1 C1 2.319(4)
P1 C15 1.831(3)
P1 C25' 1.837(6)
P1 C19 1.837(3)
P1 C25 1.860(7)
P2 C31 1.714(7)
P2 C37 1.840(3)
P2 C18 1.845(4)
P2 C31' 2.027(10)
O1 C1 1.288(4)
O2 C1 1.273(4)
O3 C8 1.239(7)
O3 C8' 1.281(15)
N1 C17 1.483(4)
N1 C16 1.490(4)
N1 H1 0.92(4)
C1 C2 1.469(5)
C2 C3 1.384(5)
C2 C7 1.390(5)
C3 C4 1.404(5)
C3 H3 0.9500
C4 C5 1.378(6)
C4 H4 0.9500
C5 C6 1.366(6)
C5 H5 0.9500
C6 C7 1.377(5)
C6 H6 0.9500
C7 H7 0.9500
O4 C8 1.272(7)
C8 C9 1.517(7)
C9 C14 1.384(7)
C9 C10 1.397(7)
C10 C11 1.386(7)
C10 H10 0.9500
C11 C12 1.375(9)
C11 H11 0.9500
C12 C13 1.389(9)
C12 H12 0.9500
C13 C14 1.401(7)
C13 H13 0.9500
C14 H14 0.9500
O4' C8' 1.276(16)
C8' C9' 1.533(15)
C9' C10' 1.393(14)
C9' C14' 1.397(14)
C10' C11' 1.402(15)
C10' H10' 0.9500
C11' C12' 1.388(16)
C11' H11' 0.9500
C12' C13' 1.382(15)
C12' H12' 0.9500
C13' C14' 1.388(14)
C13' H13' 0.9500
C14' H14' 0.9500
C15 C16 1.526(5)
C15 H15A 0.9900
C15 H15B 0.9900
C16 H16A 0.9900
C16 H16B 0.9900
C17 C18 1.531(5)
C17 H17A 0.9900
C17 H17B 0.9900
C18 H18A 0.9900
C18 H18B 0.9900
C19 C24 1.519(5)
C19 C20 1.536(5)
C19 H19 1.0000
C20 C21 1.533(5)
C20 H20A 0.9900
C20 H20B 0.9900
C21 C22 1.513(5)
C21 H21A 0.9900
C21 H21B 0.9900
C22 C23 1.503(5)
C22 H22A 0.9900
C22 H22B 0.9900
C23 C24 1.541(5)
C23 H23A 0.9900
C23 H23B 0.9900
C24 H24A 0.9900
C24 H24B 0.9900
C25 C26 1.543(12)
C25 C30 1.571(13)
C25 H25 1.0000
C26 C27 1.533(12)
C26 H26A 0.9900
C26 H26B 0.9900
C27 C28 1.526(11)
C27 H27A 0.9900
C27 H27B 0.9900
C28 C29 1.498(10)
C28 H28A 0.9900
C28 H28B 0.9900
C29 C30 1.547(9)
C29 H29A 0.9900
C29 H29B 0.9900
C30 H30A 0.9900
C30 H30B 0.9900
C25' C26' 1.490(11)
C25' C30' 1.528(11)
C25' H25' 1.0000
C26' C27' 1.535(8)
C26' H26C 0.9900
C26' H26D 0.9900
C27' C28' 1.523(12)
C27' H27C 0.9900
C27' H27D 0.9900
C28' C29' 1.511(11)
C28' H28C 0.9900
C28' H28D 0.9900
C29' C30' 1.540(9)
C29' H29C 0.9900
C29' H29D 0.9900
C30' H30C 0.9900
C30' H30D 0.9900
C31 C36 1.534(8)
C31 C32 1.538(10)
C31 H31 1.0000
C32 C33 1.526(12)
C32 H32A 0.9900
C32 H32B 0.9900
C33 C34 1.518(9)
C33 H33A 0.9900
C33 H33B 0.9900
C34 C35 1.539(9)
C34 H34A 0.9900
C34 H34B 0.9900
C35 C36 1.538(9)
C35 H35A 0.9900
C35 H35B 0.9900
C36 H36A 0.9900
C36 H36B 0.9900
C31' C36' 1.492(9)
C31' C32' 1.535(12)
C31' H31' 1.0000
C32' C33' 1.529(13)
C32' H32C 0.9900
C32' H32D 0.9900
C33' C34' 1.527(10)
C33' H33C 0.9900
C33' H33D 0.9900
C34' C35' 1.518(12)
C34' H34C 0.9900
C34' H34D 0.9900
C35' C36' 1.534(12)
C35' H35C 0.9900
C35' H35D 0.9900
C36' H36C 0.9900
C36' H36D 0.9900
C37 C38 1.537(4)
C37 C42 1.540(5)
C37 H37 1.0000
C38 C39 1.525(5)
C38 H38A 0.9900
C38 H38B 0.9900
C39 C40 1.521(5)
C39 H39A 0.9900
C39 H39B 0.9900
C40 C41 1.515(5)
C40 H40A 0.9900
C40 H40B 0.9900
C41 C42 1.537(5)
C41 H41A 0.9900
C41 H41B 0.9900
C42 H42A 0.9900
C42 H42B 0.9900
B1 C55 1.643(5)
B1 C61 1.644(5)
B1 C43 1.651(5)
B1 C49 1.652(5)
C43 C44 1.398(4)
C43 C48 1.403(4)
C44 C45 1.388(5)
C44 H44 0.9500
C45 C46 1.380(5)
C45 C67 1.493(5)
C46 C47 1.386(5)
C46 H46 0.9500
C47 C48 1.386(5)
C47 C68 1.504(5)
C48 H48 0.9500
C49 C54 1.394(5)
C49 C50 1.399(5)
C50 C51 1.389(5)
C50 H50 0.9500
C51 C52 1.389(5)
C51 C69' 1.461(16)
C51 C69 1.502(6)
C52 C53 1.377(5)
C52 H52 0.9500
C53 C54 1.398(5)
C53 C70 1.494(8)
C53 C70' 1.518(13)
C54 H54 0.9500
C55 C56 1.399(4)
C55 C60 1.400(5)
C56 C57 1.381(5)
C56 H56 0.9500
C57 C58 1.374(6)
C57 C71 1.512(7)
C57 C71' 1.518(9)
C57 C71" 1.530(10)
C58 C59 1.381(5)
C58 H58 0.9500
C59 C60 1.386(5)
C59 C72 1.502(7)
C59 C72' 1.508(9)
C60 H60 0.9500
C61 C62 1.398(4)
C61 C66 1.403(4)
C62 C63 1.396(4)
C62 H62 0.9500
C63 C64 1.380(5)
C63 C73' 1.467(15)
C63 C73 1.505(7)
C64 C65 1.374(5)
C64 H64 0.9500
C65 C66 1.385(5)
C65 C74' 1.494(11)
C65 C74 1.522(11)
C66 H66 0.9500
C67 F1 1.297(5)
C67 F3 1.324(4)
C67 F2 1.336(4)
C68 F5 1.324(5)
C68 F4 1.336(4)
C68 F6 1.344(5)
C69 F7 1.330(6)
C69 F9 1.351(6)
C69 F8 1.370(6)
C70 F10 1.312(9)
C70 F11 1.314(8)
C70 F12 1.335(8)
C69' F8' 1.310(14)
C69' F9' 1.311(13)
C69' F7' 1.320(13)
C70' F12' 1.323(13)
C70' F10' 1.336(13)
C70' F11' 1.336(13)
C71 F13 1.296(9)
C71 F15 1.330(9)
C71 F14 1.337(9)
C72 F17 1.319(10)
C72 F16 1.327(10)
C72 F18 1.328(10)
C71' F13' 1.311(14)
C71' F15' 1.330(13)
C71' F14' 1.338(13)
C72' F18' 1.338(12)
C72' F17' 1.342(13)
C72' F16' 1.344(12)
C71" F14" 1.352(14)
C71" F15" 1.363(14)
C71" F13" 1.371(14)
C73 F19 1.318(6)
C73 F20 1.337(6)
C73 F21 1.350(7)
C74 F24 1.338(10)
C74 F23 1.340(10)
C74 F22 1.358(10)
C73' F20' 1.296(13)
C73' F21' 1.297(13)
C73' F19' 1.308(13)
C74' F24' 1.318(11)
C74' F23' 1.320(10)
C74' F22' 1.341(10)

loop_
_geom_hbond_atom_site_label_D
_geom_hbond_atom_site_label_H
_geom_hbond_atom_site_label_A
_geom_hbond_distance_DH
_geom_hbond_distance_HA
_geom_hbond_distance_DA
_geom_hbond_angle_DHA
N1 H1 O4 0.92(4) 1.88(4) 2.747(8) 158(3)
N1 H1 O4' 0.92(4) 1.58(5) 2.46(3) 158(4)

loop_
_geom_torsion_atom_site_label_1
_geom_torsion_atom_site_label_2
_geom_torsion_atom_site_label_3
_geom_torsion_atom_site_label_4
_geom_torsion
Co1 O2 C1 O1 0.5(3)
Co1 O2 C1 C2 -178.8(3)
Co1 O1 C1 O2 -0.5(3)
Co1 O1 C1 C2 178.8(3)
O2 C1 C2 C3 3.5(5)
O1 C1 C2 C3 -175.8(3)
O2 C1 C2 C7 -177.0(3)
O1 C1 C2 C7 3.7(5)
C7 C2 C3 C4 -1.0(5)
C1 C2 C3 C4 178.5(3)
C2 C3 C4 C5 1.2(6)
C3 C4 C5 C6 0.2(7)
C4 C5 C6 C7 -1.8(7)
C5 C6 C7 C2 2.0(6)
C3 C2 C7 C6 -0.6(5)
C1 C2 C7 C6 179.9(3)
Co1 O3 C8 O4 -0.8(8)
Co1 O3 C8 C9 -179.3(3)
O3 C8 C9 C14 0.3(7)
O4 C8 C9 C14 -178.3(5)
O3 C8 C9 C10 179.2(5)
O4 C8 C9 C10 0.5(7)
C14 C9 C10 C11 1.9(9)
C8 C9 C10 C11 -176.9(5)
C9 C10 C11 C12 -0.9(10)
C10 C11 C12 C13 -0.9(11)
C11 C12 C13 C14 1.8(10)
C10 C9 C14 C13 -1.1(8)
C8 C9 C14 C13 177.7(5)
C12 C13 C14 C9 -0.7(9)
Co1 O3 C8' O4' -3.5(3)
Co1 O3 C8' C9' 176.5(5)
O4' C8' C9' C10' -0.1(8)
O3 C8' C9' C10' 179.9(5)
O4' C8' C9' C14' 180.0(5)
O3 C8' C9' C14' 0.0(7)
C14' C9' C10' C11' -0.2(11)
C8' C9' C10' C11' 179.9(6)
C9' C10' C11' C12' 0.5(11)
C10' C11' C12' C13' -0.7(11)
C11' C12' C13' C14' 0.6(11)
C12' C13' C14' C9' -0.2(11)
C10' C9' C14' C13' 0.1(11)
C8' C9' C14' C13' 180.0(6)
C25' P1 C15 C16 -90.5(5)
C19 P1 C15 C16 149.1(2)
C25 P1 C15 C16 -89.3(5)
Co1 P1 C15 C16 31.2(2)
C17 N1 C16 C15 -176.7(3)
Co1 N1 C16 C15 53.3(3)
P1 C15 C16 N1 -54.3(3)
C16 N1 C17 C18 176.1(3)
Co1 N1 C17 C18 -54.1(3)
N1 C17 C18 P2 51.5(4)
C31 P2 C18 C17 101.6(4)
C37 P2 C18 C17 -145.5(3)
C31' P2 C18 C17 92.9(4)
Co1 P2 C18 C17 -27.2(3)
C15 P1 C19 C24 58.0(3)
C25' P1 C19 C24 -57.3(5)
C25 P1 C19 C24 -62.6(6)
Co1 P1 C19 C24 165.5(2)
C15 P1 C19 C20 -170.6(3)
C25' P1 C19 C20 74.1(5)
C25 P1 C19 C20 68.8(6)
Co1 P1 C19 C20 -63.1(3)
C24 C19 C20 C21 -54.5(4)
P1 C19 C20 C21 171.0(3)
C19 C20 C21 C22 53.6(5)
C20 C21 C22 C23 -55.2(5)
C21 C22 C23 C24 58.0(4)
C20 C19 C24 C23 56.3(4)
P1 C19 C24 C23 -171.7(3)
C22 C23 C24 C19 -58.6(4)
C15 P1 C25 C26 -88.4(10)
C19 P1 C25 C26 30.9(12)
Co1 P1 C25 C26 162.0(8)
C15 P1 C25 C30 41.0(11)
C19 P1 C25 C30 160.3(8)
Co1 P1 C25 C30 -68.6(11)
C30 C25 C26 C27 54.4(13)
P1 C25 C26 C27 -173.3(10)
C25 C26 C27 C28 -58.5(16)
C26 C27 C28 C29 57.5(15)
C27 C28 C29 C30 -56.0(12)
C28 C29 C30 C25 54.3(11)
C26 C25 C30 C29 -51.6(12)
P1 C25 C30 C29 174.2(8)
C15 P1 C25' C26' -172.8(6)
C19 P1 C25' C26' -55.9(8)
Co1 P1 C25' C26' 79.4(8)
C15 P1 C25' C30' -44.9(8)
C19 P1 C25' C30' 72.0(8)
Co1 P1 C25' C30' -152.7(6)
C30' C25' C26' C27' 61.6(9)
P1 C25' C26' C27' -168.9(6)
C25' C26' C27' C28' -58.1(9)
C26' C27' C28' C29' 56.9(11)
C27' C28' C29' C30' -57.5(12)
C26' C25' C30' C29' -60.4(9)
P1 C25' C30' C29' 171.2(6)
C28' C29' C30' C25' 57.2(10)
C37 P2 C31 C36 65.4(6)
C18 P2 C31 C36 176.5(5)
Co1 P2 C31 C36 -74.5(7)
C37 P2 C31 C32 -164.4(11)
C18 P2 C31 C32 -53.2(11)
Co1 P2 C31 C32 55.7(11)
C36 C31 C32 C33 -52.9(17)
P2 C31 C32 C33 174.8(10)
C31 C32 C33 C34 57.2(17)
C32 C33 C34 C35 -58.9(12)
C33 C34 C35 C36 58.2(11)
C32 C31 C36 C35 52.5(11)
P2 C31 C36 C35 -174.6(6)
C34 C35 C36 C31 -56.0(10)
C36' C31' C32' C33' 59(2)
P2 C31' C32' C33' -171.3(14)
C31' C32' C33' C34' -58(2)
C32' C33' C34' C35' 58.3(15)
C33' C34' C35' C36' -56.2(13)
C32' C31' C36' C35' -58.1(15)
P2 C31' C36' C35' 175.3(8)
C34' C35' C36' C31' 55.9(12)
C31 P2 C37 C38 47.3(4)
C18 P2 C37 C38 -60.6(3)
C31' P2 C37 C38 63.3(4)
Co1 P2 C37 C38 -167.8(2)
C31 P2 C37 C42 -81.7(4)
C18 P2 C37 C42 170.4(3)
C31' P2 C37 C42 -65.8(4)
Co1 P2 C37 C42 63.1(3)
C42 C37 C38 C39 -57.0(4)
P2 C37 C38 C39 172.6(3)
C37 C38 C39 C40 57.1(4)
C38 C39 C40 C41 -56.8(5)
C39 C40 C41 C42 55.8(5)
C40 C41 C42 C37 -55.8(5)
C38 C37 C42 C41 56.6(4)
P2 C37 C42 C41 -172.3(3)
C55 B1 C43 C44 -98.5(4)
C61 B1 C43 C44 24.3(5)
C49 B1 C43 C44 142.9(3)
C55 B1 C43 C48 75.8(4)
C61 B1 C43 C48 -161.4(3)
C49 B1 C43 C48 -42.8(4)
C48 C43 C44 C45 3.5(5)
B1 C43 C44 C45 178.1(3)
C43 C44 C45 C46 -2.7(6)
C43 C44 C45 C67 178.0(3)
C44 C45 C46 C47 0.3(5)
C67 C45 C46 C47 179.5(3)
C45 C46 C47 C48 1.2(5)
C45 C46 C47 C68 -176.1(3)
C46 C47 C48 C43 -0.3(6)
C68 C47 C48 C43 177.1(3)
C44 C43 C48 C47 -2.0(5)
B1 C43 C48 C47 -176.7(3)
C55 B1 C49 C54 39.7(4)
C61 B1 C49 C54 -83.5(4)
C43 B1 C49 C54 155.1(3)
C55 B1 C49 C50 -142.3(3)
C61 B1 C49 C50 94.4(4)
C43 B1 C49 C50 -27.0(4)
C54 C49 C50 C51 -0.4(5)
B1 C49 C50 C51 -178.4(3)
C49 C50 C51 C52 -0.7(5)
C49 C50 C51 C69' -169.5(9)
C49 C50 C51 C69 -179.1(4)
C50 C51 C52 C53 1.0(5)
C69' C51 C52 C53 170.6(8)
C69 C51 C52 C53 179.4(4)
C51 C52 C53 C54 -0.3(5)
C51 C52 C53 C70 -173.0(5)
C51 C52 C53 C70' 178.6(7)
C50 C49 C54 C53 1.1(5)
B1 C49 C54 C53 179.2(3)
C52 C53 C54 C49 -0.8(5)
C70 C53 C54 C49 172.5(4)
C70' C53 C54 C49 -179.6(8)
C61 B1 C55 C56 155.5(3)
C43 B1 C55 C56 -83.3(4)
C49 B1 C55 C56 36.7(4)
C61 B1 C55 C60 -29.8(5)
C43 B1 C55 C60 91.4(4)
C49 B1 C55 C60 -148.6(3)
C60 C55 C56 C57 1.3(5)
B1 C55 C56 C57 176.5(3)
C55 C56 C57 C58 0.1(6)
C55 C56 C57 C71 -174.8(6)
C55 C56 C57 C71' 171.2(11)
C55 C56 C57 C71" 176.8(11)
C56 C57 C58 C59 -0.9(6)
C71 C57 C58 C59 174.6(6)
C71' C57 C58 C59 -170.0(13)
C71" C57 C58 C59 -176.8(13)
C57 C58 C59 C60 0.1(6)
C57 C58 C59 C72 -176.3(6)
C57 C58 C59 C72' 168.1(8)
C58 C59 C60 C55 1.4(5)
C72 C59 C60 C55 177.6(6)
C72' C59 C60 C55 -167.5(8)
C56 C55 C60 C59 -2.0(5)
B1 C55 C60 C59 -177.0(3)
C55 B1 C61 C62 -26.4(5)
C43 B1 C61 C62 -143.7(3)
C49 B1 C61 C62 94.4(4)
C55 B1 C61 C66 156.0(3)
C43 B1 C61 C66 38.7(4)
C49 B1 C61 C66 -83.2(4)
C66 C61 C62 C63 -3.0(5)
B1 C61 C62 C63 179.3(3)
C61 C62 C63 C64 0.7(5)
C61 C62 C63 C73' 176.1(9)
C61 C62 C63 C73 -177.2(4)
C62 C63 C64 C65 1.4(5)
C73' C63 C64 C65 -174.5(8)
C73 C63 C64 C65 179.2(4)
C63 C64 C65 C66 -0.9(5)
C63 C64 C65 C74' 176.6(6)
C63 C64 C65 C74 -170.8(6)
C64 C65 C66 C61 -1.7(6)
C74' C65 C66 C61 -178.7(6)
C74 C65 C66 C61 169.7(6)
C62 C61 C66 C65 3.6(5)
B1 C61 C66 C65 -178.7(3)
C46 C45 C67 F1 -113.8(4)
C44 C45 C67 F1 65.4(5)
C46 C45 C67 F3 11.3(6)
C44 C45 C67 F3 -169.5(4)
C46 C45 C67 F2 127.9(4)
C44 C45 C67 F2 -52.8(5)
C48 C47 C68 F5 43.6(5)
C46 C47 C68 F5 -139.0(4)
C48 C47 C68 F4 164.8(3)
C46 C47 C68 F4 -17.8(5)
C48 C47 C68 F6 -76.6(5)
C46 C47 C68 F6 100.7(4)
C52 C51 C69 F7 170.2(4)
C50 C51 C69 F7 -11.4(7)
C52 C51 C69 F9 44.5(7)
C50 C51 C69 F9 -137.1(5)
C52 C51 C69 F8 -72.5(6)
C50 C51 C69 F8 105.9(5)
C52 C53 C70 F10 -1.1(10)
C54 C53 C70 F10 -174.1(7)
C52 C53 C70 F11 119.6(7)
C54 C53 C70 F11 -53.4(8)
C52 C53 C70 F12 -121.0(6)
C54 C53 C70 F12 66.0(7)
C52 C51 C69' F8' 95.7(15)
C50 C51 C69' F8' -95.1(14)
C52 C51 C69' F9' -144.3(11)
C50 C51 C69' F9' 25.0(16)
C52 C51 C69' F7' -22.7(17)
C50 C51 C69' F7' 146.6(11)
C52 C53 C70' F12' 45.2(16)
C54 C53 C70' F12' -135.9(12)
C52 C53 C70' F10' 163.7(11)
C54 C53 C70' F10' -17.5(15)
C52 C53 C70' F11' -74.5(14)
C54 C53 C70' F11' 104.4(12)
C58 C57 C71 F13 -112.2(11)
C56 C57 C71 F13 63.0(13)
C58 C57 C71 F15 11.2(10)
C56 C57 C71 F15 -173.6(6)
C58 C57 C71 F14 128.2(7)
C56 C57 C71 F14 -56.6(9)
C58 C59 C72 F17 -88.2(9)
C60 C59 C72 F17 95.4(10)
C58 C59 C72 F16 26.2(11)
C60 C59 C72 F16 -150.2(9)
C58 C59 C72 F18 148.2(10)
C60 C59 C72 F18 -28.2(13)
C58 C57 C71' F13' -105(2)
C56 C57 C71' F13' 84.8(18)
C58 C57 C71' F15' 7(2)
C56 C57 C71' F15' -163.0(14)
C58 C57 C71' F14' 135.6(18)
C56 C57 C71' F14' -35(2)
C58 C59 C72' F18' 9.1(17)
C60 C59 C72' F18' 177.7(11)
C58 C59 C72' F17' 123.0(12)
C60 C59 C72' F17' -68.4(14)
C58 C59 C72' F16' -123.9(12)
C60 C59 C72' F16' 44.7(18)
C58 C57 C71" F14" -37(2)
C56 C57 C71" F14" 146.5(17)
C58 C57 C71" F15" -159.5(17)
C56 C57 C71" F15" 24(3)
C58 C57 C71" F13" 72(2)
C56 C57 C71" F13" -104(2)
C64 C63 C73 F19 80.8(7)
C62 C63 C73 F19 -101.3(6)
C64 C63 C73 F20 -156.4(6)
C62 C63 C73 F20 21.5(8)
C64 C63 C73 F21 -37.6(8)
C62 C63 C73 F21 140.3(7)
C64 C65 C74 F24 -158.0(9)
C66 C65 C74 F24 31.3(11)
C64 C65 C74 F23 75.0(9)
C66 C65 C74 F23 -95.6(8)
C64 C65 C74 F22 -42.6(11)
C66 C65 C74 F22 146.7(8)
C64 C63 C73' F20' 39.7(19)
C62 C63 C73' F20' -136.0(14)
C64 C63 C73' F21' 160.9(13)
C62 C63 C73' F21' -14.7(18)
C64 C63 C73' F19' -81.5(16)
C62 C63 C73' F19' 102.9(14)
C64 C65 C74' F24' -169.5(9)
C66 C65 C74' F24' 7.7(12)
C64 C65 C74' F23' 70.8(8)
C66 C65 C74' F23' -112.0(8)
C64 C65 C74' F22' -49.4(11)
C66 C65 C74' F22' 127.8(9)
